data_7704264
loop_
_publ_author_name
'Mikhalyova, Elena A.'
'Zeller, Matthias'
'Jasinski, Jerry P.'
'Butcher, Raymond J.'
'Carrella, Luca M.'
'Sedykh, Alexander E.'
'Gavrilenko, Konstantin S.'
'Smola, Sergey S.'
'Frasso, Michael'
'Cazorla, Sebastian Calderon'
'Perera, Kuluni'
'Shi, Anni'
'Ranjbar, Habib G.'
'Smith, Casey'
'Deac, Alexandru'
'Liu, Youlin'
'McGee, Sean M.'
'Dotsenko, Vladimir P.'
'Kumke, Michael U.'
'M\"uller-Buschbaum, Klaus'
'Rentschler, Eva'
'Addison, Anthony W.'
'Pavlishchuk, Vitaly V.'

_publ_section_title
;
 Combination of single-molecule magnet behaviour and luminescence
 properties in a new series of lanthanide complexes with
 tris(pyrazolyl)borate and oligo(\b-diketonate) ligands.
;
_journal_issue 23
_journal_name_full 'Dalton transactions (Cambridge, England : 2003)'
_journal_page_first 7774
_journal_page_last 7789
_journal_paper_doi 10.1039/d0dt00600a
_journal_volume 49
_journal_year 2020
_chemical_formula_moiety 'C52 H56 B4 Gd2 N24 O4, C7 H14'
_chemical_formula_sum 'C59 H70 B4 Gd2 N24 O4'
_chemical_formula_weight 1537.13
_space_group_crystal_system triclinic
_space_group_IT_number 2
_space_group_name_Hall '-P 1'
_space_group_name_H-M_alt 'P -1'
_atom_sites_solution_hydrogens geom
_atom_sites_solution_primary direct
_atom_sites_solution_secondary difmap
_audit_creation_method SHELXL-2017/1
_audit_update_record
;
2020-01-23 deposited with the CCDC.	2020-04-30 downloaded from the CCDC.
;
_cell_angle_alpha 75.8661(14)
_cell_angle_beta 79.6313(14)
_cell_angle_gamma 74.4742(12)
_cell_formula_units_Z 2
_cell_length_a 15.4419(6)
_cell_length_b 15.4442(6)
_cell_length_c 16.9108(7)
_cell_measurement_reflns_used 9205
_cell_measurement_temperature 150(2)
_cell_measurement_theta_max 34.2941
_cell_measurement_theta_min 3.0029
_cell_volume 3739.8(3)
_computing_cell_refinement 'SAINT V8.37A (Bruker, 2016)'
_computing_data_collection 'Apex3 v2016.9-0 (Bruker, 2016)'
_computing_data_reduction 'SAINT V8.37A (Bruker, 2016)'
_computing_structure_refinement
;  
SHELXL-2017/1 (Sheldrick, 2017), 
SHELXLE Rev882 (H\"ubschle et al., 2011)
;
_computing_structure_solution 'SHELXS-97 (Sheldrick, 2008)'
_diffrn_ambient_temperature 150(2)
_diffrn_measured_fraction_theta_full 0.984
_diffrn_measured_fraction_theta_max 0.805
_diffrn_measurement_device_type 'Bruker AXS D8 Quest CMOS diffractometer'
_diffrn_measurement_method 'omega and phi scans'
_diffrn_radiation_monochromator 'Triumph curved graphite crystal'
_diffrn_radiation_type MoK\a
_diffrn_radiation_wavelength 0.71073
_diffrn_reflns_av_R_equivalents 0.0475
_diffrn_reflns_av_unetI/netI 0.0508
_diffrn_reflns_Laue_measured_fraction_full 0.984
_diffrn_reflns_Laue_measured_fraction_max 0.805
_diffrn_reflns_limit_h_max 24
_diffrn_reflns_limit_h_min -19
_diffrn_reflns_limit_k_max 24
_diffrn_reflns_limit_k_min -19
_diffrn_reflns_limit_l_max 26
_diffrn_reflns_limit_l_min -26
_diffrn_reflns_number 77095
_diffrn_reflns_point_group_measured_fraction_full 0.984
_diffrn_reflns_point_group_measured_fraction_max 0.805
_diffrn_reflns_theta_full 25.242
_diffrn_reflns_theta_max 35.233
_diffrn_reflns_theta_min 3.230
_diffrn_source 'sealed tube X-ray source'
_exptl_absorpt_coefficient_mu 1.816
_exptl_absorpt_correction_T_max 0.903
_exptl_absorpt_correction_T_min 0.857
_exptl_absorpt_correction_type multi-scan
_exptl_absorpt_process_details
;
 SADABS 2016/2: Krause, L., Herbst-Irmer, R., Sheldrick G.M. & Stalke D.,
 J. Appl. Cryst. 48 (2015) 3-10
;
_exptl_crystal_colour colourless
_exptl_crystal_density_diffrn 1.365
_exptl_crystal_description needle
_exptl_crystal_F_000 1544
_exptl_crystal_size_max 0.488
_exptl_crystal_size_mid 0.071
_exptl_crystal_size_min 0.056
_refine_diff_density_max 2.476
_refine_diff_density_min -1.621
_refine_diff_density_rms 0.101
_refine_ls_extinction_coef 0.00190(18)
_refine_ls_extinction_expression Fc^*^=kFc[1+0.001xFc^2^\l^3^/sin(2\q)]^-1/4^
_refine_ls_extinction_method 'SHELXL-2017/1 (Sheldrick 2017)'
_refine_ls_goodness_of_fit_ref 1.016
_refine_ls_hydrogen_treatment constr
_refine_ls_matrix_type full
_refine_ls_number_parameters 845
_refine_ls_number_reflns 26980
_refine_ls_number_restraints 57
_refine_ls_restrained_S_all 1.019
_refine_ls_R_factor_all 0.0673
_refine_ls_R_factor_gt 0.0418
_refine_ls_shift/su_max 0.008
_refine_ls_shift/su_mean 0.000
_refine_ls_structure_factor_coef Fsqd
_refine_ls_weighting_details 'w=1/[\s^2^(Fo^2^)+(0.0423P)^2^+3.1711P] where P=(Fo^2^+2Fc^2^)/3'
_refine_ls_weighting_scheme calc
_refine_ls_wR_factor_gt 0.0948
_refine_ls_wR_factor_ref 0.1070
_reflns_Friedel_coverage 0.000
_reflns_number_gt 19022
_reflns_number_total 26980
_reflns_threshold_expression 'I > 2\s(I)'
_cod_data_source_file d0dt00600a4.cif
_cod_data_source_block lm310218b_0m_sq
_cod_depositor_comments 'Adding full bibliography for 7704247--7704266.cif.'
_cod_database_code 7704264
_shelx_shelxl_version_number 2017/1
_shelx_space_group_comment
;
The symmetry employed for this shelxl refinement is uniquely defined
by the following loop, which should always be used as a source of
symmetry information in preference to the above space-group names.
They are only intended as comments.
;
_shelx_estimated_absorpt_t_min 0.471
_shelx_estimated_absorpt_t_max 0.905

loop_
_space_group_symop_operation_xyz
'x, y, z'
'-x, -y, -z'

loop_
_atom_site_label
_atom_site_type_symbol
_atom_site_fract_x
_atom_site_fract_y
_atom_site_fract_z
_atom_site_U_iso_or_equiv
_atom_site_adp_type
_atom_site_occupancy
_atom_site_site_symmetry_order
_atom_site_calc_flag
_atom_site_refinement_flags_posn
_atom_site_refinement_flags_adp
_atom_site_refinement_flags_occupancy
_atom_site_disorder_assembly
_atom_site_disorder_group
Gd1 Gd 0.10731(2) 0.20055(2) 0.01209(2) 0.02945(4) Uani 1 1 d . . . . .
Gd2 Gd -0.51172(2) 0.61333(2) -0.27600(2) 0.03262(4) Uani 1 1 d . . . . .
O1 O 0.08797(13) 0.27293(15) -0.12214(13) 0.0370(4) Uani 1 1 d . . . . .
O2 O -0.00481(13) 0.14950(14) -0.02311(13) 0.0363(4) Uani 1 1 d . . . . .
O3 O -0.35794(14) 0.57515(16) -0.31827(15) 0.0444(5) Uani 1 1 d . . . . .
O4 O -0.46752(13) 0.45459(14) -0.25820(13) 0.0384(4) Uani 1 1 d . . . . .
N1 N 0.26332(15) 0.22153(17) -0.04582(16) 0.0361(5) Uani 1 1 d . . . . .
N2 N 0.34064(16) 0.15368(18) -0.03719(17) 0.0393(6) Uani 1 1 d . . . . .
N3 N 0.19302(16) 0.07292(17) -0.06567(16) 0.0377(5) Uani 1 1 d . . . . .
N4 N 0.28137(17) 0.02869(17) -0.06108(17) 0.0396(6) Uani 1 1 d . . . . .
N5 N 0.20724(17) 0.07446(17) 0.10844(17) 0.0388(5) Uani 1 1 d . . . . .
N6 N 0.29435(18) 0.03400(18) 0.08353(18) 0.0422(6) Uani 1 1 d . . . . .
N7 N 0.15168(16) 0.27993(17) 0.11053(15) 0.0348(5) Uani 1 1 d . . . . .
N8 N 0.09091(16) 0.31987(17) 0.16774(16) 0.0366(5) Uani 1 1 d . . . . .
N9 N -0.01257(16) 0.34922(17) 0.02001(16) 0.0358(5) Uani 1 1 d . . . . .
N10 N -0.04631(16) 0.37790(17) 0.09253(16) 0.0366(5) Uani 1 1 d . . . . .
N11 N 0.00170(16) 0.17052(17) 0.14187(16) 0.0367(5) Uani 1 1 d . . . . .
N12 N -0.02937(16) 0.22878(18) 0.19499(16) 0.0375(5) Uani 1 1 d . . . . .
N13 N -0.49625(19) 0.6175(2) -0.42988(16) 0.0446(6) Uani 1 1 d . . . . .
N14 N -0.5694(2) 0.6394(2) -0.47215(17) 0.0480(7) Uani 1 1 d . . . . .
N15 N -0.64611(17) 0.56404(19) -0.29801(16) 0.0400(6) Uani 1 1 d . . . . .
N16 N -0.69434(18) 0.6006(2) -0.36279(18) 0.0462(6) Uani 1 1 d . . . . .
N17 N -0.61715(18) 0.76127(18) -0.34657(16) 0.0418(6) Uani 1 1 d . . . . .
N18 N -0.67059(19) 0.7619(2) -0.40296(17) 0.0463(6) Uani 1 1 d . . . . .
N19 N -0.45898(18) 0.74337(19) -0.25334(18) 0.0446(6) Uani 1 1 d . . . . .
N20 N -0.47628(17) 0.77217(18) -0.18057(18) 0.0433(6) Uani 1 1 d . . . . .
N21 N -0.61538(17) 0.71311(17) -0.10976(16) 0.0380(5) Uani 1 1 d . . . . .
N22 N -0.63327(16) 0.67291(18) -0.16679(15) 0.0364(5) Uani 1 1 d . . . . .
N23 N -0.45970(17) 0.61839(18) -0.08542(16) 0.0385(5) Uani 1 1 d . . . . .
N24 N -0.44809(17) 0.56153(18) -0.13816(16) 0.0379(5) Uani 1 1 d . . . . .
C1 C 0.2894(2) 0.2971(2) -0.0873(2) 0.0421(7) Uani 1 1 d . . . . .
H1 H 0.249223 0.355233 -0.102280 0.051 Uiso 1 1 calc R U . . .
C2 C 0.3832(2) 0.2803(3) -0.1058(2) 0.0511(8) Uani 1 1 d . . . . .
H2 H 0.418611 0.322511 -0.134683 0.061 Uiso 1 1 calc R U . . .
C3 C 0.4124(2) 0.1890(3) -0.0728(2) 0.0494(8) Uani 1 1 d . . . . .
H3 H 0.473902 0.155646 -0.074692 0.059 Uiso 1 1 calc R U . . .
C4 C 0.1672(2) 0.0422(2) -0.1231(2) 0.0413(7) Uani 1 1 d . . . . .
H4 H 0.108358 0.061712 -0.139843 0.050 Uiso 1 1 calc R U . . .
C5 C 0.2376(2) -0.0217(2) -0.1549(2) 0.0503(8) Uani 1 1 d . . . . .
H5 H 0.236714 -0.054008 -0.195768 0.060 Uiso 1 1 calc R U . . .
C6 C 0.3088(2) -0.0279(2) -0.1141(2) 0.0484(8) Uani 1 1 d . . . . .
H6 H 0.367763 -0.066053 -0.122112 0.058 Uiso 1 1 calc R U . . .
C7 C 0.1927(2) 0.0423(2) 0.1893(2) 0.0469(7) Uani 1 1 d . . . . .
H7 H 0.137516 0.059838 0.223020 0.056 Uiso 1 1 calc R U . . .
C8 C 0.2698(3) -0.0204(3) 0.2174(3) 0.0562(9) Uani 1 1 d . . . . .
H8 H 0.277233 -0.053852 0.271876 0.067 Uiso 1 1 calc R U . . .
C9 C 0.3327(3) -0.0233(3) 0.1489(2) 0.0535(9) Uani 1 1 d . . . . .
H9 H 0.393113 -0.059445 0.147580 0.064 Uiso 1 1 calc R U . . .
C10 C 0.23295(19) 0.2878(2) 0.1222(2) 0.0396(6) Uani 1 1 d . . . . .
H10 H 0.288636 0.265157 0.091288 0.047 Uiso 1 1 calc R U . . .
C11 C 0.2248(2) 0.3333(2) 0.1853(2) 0.0459(7) Uani 1 1 d . . . . .
H11 H 0.271595 0.347971 0.205287 0.055 Uiso 1 1 calc R U . . .
C12 C 0.1332(2) 0.3525(2) 0.2126(2) 0.0447(7) Uani 1 1 d . . . . .
H12 H 0.104998 0.383550 0.255930 0.054 Uiso 1 1 calc R U . . .
C13 C -0.0575(2) 0.4126(2) -0.0375(2) 0.0394(6) Uani 1 1 d . . . . .
H13 H -0.047966 0.410797 -0.094240 0.047 Uiso 1 1 calc R U . . .
C14 C -0.1200(2) 0.4812(2) -0.0034(2) 0.0449(7) Uani 1 1 d . . . . .
H14 H -0.160242 0.533253 -0.030906 0.054 Uiso 1 1 calc R U . . .
C15 C -0.1106(2) 0.4567(2) 0.0790(2) 0.0417(7) Uani 1 1 d . . . . .
H15 H -0.143816 0.489816 0.119637 0.050 Uiso 1 1 calc R U . . .
C16 C -0.0811(2) 0.1899(3) 0.2597(2) 0.0478(8) Uani 1 1 d . . . . .
H16 H -0.111038 0.216736 0.305143 0.057 Uiso 1 1 calc R U . . .
C17 C -0.0836(2) 0.1052(3) 0.2492(2) 0.0502(8) Uani 1 1 d . . . . .
H17 H -0.113889 0.062087 0.285619 0.060 Uiso 1 1 calc R U . . .
C18 C -0.0327(2) 0.0961(2) 0.1745(2) 0.0441(7) Uani 1 1 d . . . . .
H18 H -0.023165 0.044830 0.149697 0.053 Uiso 1 1 calc R U . . .
C19 C -0.1252(2) 0.1182(3) -0.0699(2) 0.0474(8) Uani 1 1 d . . . . .
H19A H -0.176772 0.158788 -0.096879 0.071 Uiso 1 1 calc R U . . .
H19B H -0.144127 0.100541 -0.010869 0.071 Uiso 1 1 calc R U . . .
H19C H -0.103382 0.062972 -0.093331 0.071 Uiso 1 1 calc R U . . .
C20 C -0.05019(18) 0.1676(2) -0.08304(19) 0.0351(6) Uani 1 1 d . . . . .
C21 C 0.0475(3) 0.3440(3) -0.2541(2) 0.0593(10) Uani 1 1 d . . . . .
H21A H 0.112230 0.339825 -0.271586 0.089 Uiso 1 1 calc R U . . .
H21B H 0.017385 0.406619 -0.247178 0.089 Uiso 1 1 calc R U . . .
H21C H 0.020851 0.328694 -0.295821 0.089 Uiso 1 1 calc R U . . .
C22 C 0.0349(2) 0.2770(2) -0.17302(19) 0.0386(6) Uani 1 1 d . . . . .
C23 C -0.03334(19) 0.2280(2) -0.15807(18) 0.0361(6) Uani 1 1 d . . . . .
C24 C -0.09193(19) 0.2435(2) -0.22414(19) 0.0379(6) Uani 1 1 d . . . . .
C25 C -0.0707(2) 0.1888(3) -0.2826(2) 0.0511(9) Uani 1 1 d . . . . .
H25 H -0.018511 0.139321 -0.280196 0.061 Uiso 1 1 calc R U . . .
C26 C -0.1253(3) 0.2059(3) -0.3444(2) 0.0615(11) Uani 1 1 d . . . . .
H26 H -0.110766 0.167610 -0.383506 0.074 Uiso 1 1 calc R U . . .
C27 C -0.2012(2) 0.2790(3) -0.3490(2) 0.0512(9) Uani 1 1 d . . . . .
H27 H -0.236995 0.291447 -0.392424 0.061 Uiso 1 1 calc R U . . .
C28 C -0.22549(19) 0.3342(2) -0.29103(19) 0.0392(6) Uani 1 1 d . . . . .
C29 C -0.17016(19) 0.3149(2) -0.22881(19) 0.0368(6) Uani 1 1 d . . . . .
H29 H -0.186274 0.351532 -0.188334 0.044 Uiso 1 1 calc R U . . .
C30 C -0.30758(19) 0.4125(2) -0.29310(19) 0.0381(6) Uani 1 1 d . . . . .
C31 C -0.2956(2) 0.5029(2) -0.3186(2) 0.0424(7) Uani 1 1 d . . . . .
C32 C -0.2020(2) 0.5193(3) -0.3501(3) 0.0633(11) Uani 1 1 d . . . . .
H32A H -0.172050 0.480974 -0.390108 0.095 Uiso 1 1 calc R U . . .
H32B H -0.166257 0.503524 -0.303998 0.095 Uiso 1 1 calc R U . . .
H32C H -0.207076 0.584189 -0.376404 0.095 Uiso 1 1 calc R U . . .
C33 C -0.39358(19) 0.3938(2) -0.26423(19) 0.0361(6) Uani 1 1 d . . . . .
C34 C -0.4025(2) 0.2960(2) -0.2338(3) 0.0532(9) Uani 1 1 d . . . . .
H34A H -0.459119 0.290112 -0.247970 0.080 Uiso 1 1 calc R U . . .
H34B H -0.402840 0.279290 -0.173963 0.080 Uiso 1 1 calc R U . . .
H34C H -0.351183 0.254967 -0.259536 0.080 Uiso 1 1 calc R U . . .
C35 C -0.4240(3) 0.5912(2) -0.4833(2) 0.0532(9) Uani 1 1 d . . . . .
H35 H -0.363234 0.572552 -0.471101 0.064 Uiso 1 1 calc R U . . .
C36 C -0.4501(3) 0.5949(3) -0.5591(2) 0.0610(10) Uani 1 1 d . . . . .
H36 H -0.412118 0.579611 -0.606954 0.073 Uiso 1 1 calc R U . . .
C37 C -0.5420(3) 0.6251(3) -0.5495(2) 0.0571(9) Uani 1 1 d . . . . .
H37 H -0.580445 0.634544 -0.590373 0.069 Uiso 1 1 calc R U . . .
C38 C -0.6838(2) 0.4971(3) -0.2515(2) 0.0496(8) Uani 1 1 d . . . . .
H38 H -0.663778 0.459913 -0.201521 0.060 Uiso 1 1 calc R U . . .
C39 C -0.7557(3) 0.4887(3) -0.2853(3) 0.0625(11) Uani 1 1 d . . . . .
H39 H -0.793504 0.446702 -0.264432 0.075 Uiso 1 1 calc R U . . .
C40 C -0.7594(2) 0.5549(3) -0.3556(3) 0.0622(11) Uani 1 1 d . . . . .
H40 H -0.801481 0.566890 -0.393843 0.075 Uiso 1 1 calc R U . . .
C41 C -0.7219(3) 0.8468(3) -0.4253(2) 0.0565(9) Uani 1 1 d . . . . .
H41 H -0.764349 0.864452 -0.464019 0.068 Uiso 1 1 calc R U . . .
C42 C -0.7035(3) 0.9035(3) -0.3838(2) 0.0579(9) Uani 1 1 d . . . . .
H42 H -0.729677 0.967238 -0.387275 0.069 Uiso 1 1 calc R U . . .
C43 C -0.6376(2) 0.8474(2) -0.3346(2) 0.0483(8) Uani 1 1 d . . . . .
H43 H -0.611149 0.867516 -0.297962 0.058 Uiso 1 1 calc R U . . .
C44 C -0.4141(2) 0.8012(3) -0.3069(3) 0.0542(9) Uani 1 1 d . . . . .
H44 H -0.393765 0.797843 -0.362736 0.065 Uiso 1 1 calc R U . . .
C45 C -0.4018(3) 0.8661(3) -0.2692(3) 0.0631(11) Uani 1 1 d . . . . .
H45 H -0.372003 0.914529 -0.293192 0.076 Uiso 1 1 calc R U . . .
C46 C -0.4416(2) 0.8459(2) -0.1898(3) 0.0568(10) Uani 1 1 d . . . . .
H46 H -0.444374 0.878418 -0.148067 0.068 Uiso 1 1 calc R U . . .
C47 C -0.6927(2) 0.7456(2) -0.0647(2) 0.0438(7) Uani 1 1 d . . . . .
H47 H -0.697720 0.776258 -0.021194 0.053 Uiso 1 1 calc R U . . .
C48 C -0.7642(2) 0.7272(2) -0.0918(2) 0.0437(7) Uani 1 1 d . . . . .
H48 H -0.826696 0.742078 -0.071659 0.052 Uiso 1 1 calc R U . . .
C49 C -0.7232(2) 0.6823(2) -0.1550(2) 0.0395(6) Uani 1 1 d . . . . .
H49 H -0.754962 0.660568 -0.186325 0.047 Uiso 1 1 calc R U . . .
C50 C -0.4112(2) 0.5760(2) -0.0219(2) 0.0445(7) Uani 1 1 d . . . . .
H50 H -0.408346 0.602146 0.022644 0.053 Uiso 1 1 calc R U . . .
C51 C -0.3671(2) 0.4898(2) -0.0322(2) 0.0440(7) Uani 1 1 d . . . . .
H51 H -0.328334 0.444143 0.002743 0.053 Uiso 1 1 calc R U . . .
C52 C -0.3917(2) 0.4836(2) -0.1052(2) 0.0419(7) Uani 1 1 d . . . . .
H52 H -0.371180 0.430830 -0.128955 0.050 Uiso 1 1 calc R U . . .
B1 B -0.5187(2) 0.7164(3) -0.1016(2) 0.0412(7) Uani 1 1 d . . . . .
H1A H -0.520685 0.745470 -0.054367 0.049 Uiso 1 1 calc R U . . .
B2 B 0.3375(2) 0.0523(3) -0.0063(3) 0.0434(8) Uani 1 1 d . . . . .
H2A H 0.400512 0.013010 -0.010958 0.052 Uiso 1 1 calc R U . . .
B3 B -0.6660(3) 0.6750(3) -0.4341(3) 0.0500(9) Uani 1 1 d . . . . .
H3A H -0.707977 0.690665 -0.476825 0.060 Uiso 1 1 calc R U . . .
B4 B -0.0116(2) 0.3250(3) 0.1746(2) 0.0381(7) Uani 1 1 d . . . . .
H4A H -0.044579 0.358394 0.219023 0.046 Uiso 1 1 calc R U . . .
C53 C -0.5131(7) 1.0916(7) -0.4349(7) 0.161(3) Uani 1 1 d D . . . .
H53A H -0.507414 1.024574 -0.416800 0.194 Uiso 1 1 calc R U . . .
H53B H -0.481492 1.103768 -0.491384 0.194 Uiso 1 1 calc R U . . .
C54 C -0.6161(6) 1.1429(6) -0.4340(5) 0.151(3) Uani 1 1 d D . . . .
H54A H -0.620972 1.208385 -0.460720 0.181 Uiso 1 1 calc R U . . .
H54B H -0.645539 1.115858 -0.466200 0.181 Uiso 1 1 calc R U . . .
C55 C -0.6647(7) 1.1368(7) -0.3491(5) 0.151(3) Uani 1 1 d D . . . .
H55 H -0.662355 1.070536 -0.324160 0.181 Uiso 1 1 calc R U . . .
C56 C -0.6295(8) 1.1755(6) -0.2926(6) 0.189(4) Uani 1 1 d D . . . .
H56A H -0.663038 1.165335 -0.236727 0.227 Uiso 1 1 calc R U . . .
H56B H -0.634330 1.242154 -0.313023 0.227 Uiso 1 1 calc R U . . .
C57 C -0.5285(8) 1.1218(6) -0.2923(7) 0.185(4) Uani 1 1 d D . . . .
H57A H -0.526515 1.056946 -0.265140 0.222 Uiso 1 1 calc R U . . .
H57B H -0.499255 1.147480 -0.258715 0.222 Uiso 1 1 calc R U . . .
C58 C -0.4715(8) 1.1243(6) -0.3793(7) 0.183(4) Uani 1 1 d D . . . .
H58A H -0.466015 1.187944 -0.403966 0.220 Uiso 1 1 calc R U . . .
H58B H -0.409781 1.085258 -0.373154 0.220 Uiso 1 1 calc R U . . .
C59 C -0.7617(8) 1.1867(8) -0.3505(7) 0.247(7) Uani 1 1 d D . . . .
H59A H -0.767679 1.236530 -0.399219 0.371 Uiso 1 1 calc R U . . .
H59B H -0.783215 1.212331 -0.300929 0.371 Uiso 1 1 calc R U . . .
H59C H -0.797890 1.143997 -0.352163 0.371 Uiso 1 1 calc R U . . .

loop_
_atom_site_aniso_label
_atom_site_aniso_U_11
_atom_site_aniso_U_22
_atom_site_aniso_U_33
_atom_site_aniso_U_23
_atom_site_aniso_U_13
_atom_site_aniso_U_12
Gd1 0.02113(6) 0.02669(7) 0.04081(8) -0.00871(5) -0.00912(5) -0.00104(5)
Gd2 0.02520(7) 0.03076(7) 0.03998(8) -0.00424(5) -0.00906(5) -0.00277(5)
O1 0.0285(9) 0.0392(11) 0.0435(11) -0.0076(9) -0.0092(8) -0.0057(9)
O2 0.0301(10) 0.0375(11) 0.0441(11) -0.0081(9) -0.0115(8) -0.0083(9)
O3 0.0300(10) 0.0410(12) 0.0579(13) -0.0041(10) -0.0049(9) -0.0069(9)
O4 0.0263(9) 0.0343(11) 0.0526(12) -0.0070(9) -0.0073(9) -0.0037(8)
N1 0.0240(10) 0.0330(12) 0.0519(14) -0.0138(10) -0.0074(10) -0.0012(9)
N2 0.0239(11) 0.0369(13) 0.0589(16) -0.0174(11) -0.0093(10) -0.0005(10)
N3 0.0288(11) 0.0317(12) 0.0543(15) -0.0157(11) -0.0103(10) -0.0004(10)
N4 0.0292(12) 0.0323(12) 0.0575(15) -0.0175(11) -0.0103(11) 0.0030(10)
N5 0.0324(12) 0.0308(12) 0.0522(15) -0.0084(11) -0.0156(11) 0.0012(10)
N6 0.0336(13) 0.0310(13) 0.0615(17) -0.0128(11) -0.0195(12) 0.0049(11)
N7 0.0269(11) 0.0325(12) 0.0468(13) -0.0135(10) -0.0092(10) -0.0021(9)
N8 0.0297(11) 0.0364(13) 0.0456(13) -0.0144(10) -0.0079(10) -0.0034(10)
N9 0.0281(11) 0.0327(12) 0.0456(13) -0.0100(10) -0.0081(10) -0.0015(10)
N10 0.0246(11) 0.0335(12) 0.0517(14) -0.0138(11) -0.0062(10) -0.0012(9)
N11 0.0291(11) 0.0349(13) 0.0456(13) -0.0084(10) -0.0065(10) -0.0055(10)
N12 0.0286(11) 0.0402(14) 0.0423(13) -0.0081(10) -0.0049(10) -0.0056(10)
N13 0.0453(15) 0.0426(15) 0.0417(14) -0.0107(11) -0.0050(11) -0.0016(12)
N14 0.0530(17) 0.0481(16) 0.0405(14) -0.0102(12) -0.0126(12) -0.0026(14)
N15 0.0312(12) 0.0428(14) 0.0479(14) -0.0095(11) -0.0130(10) -0.0062(11)
N16 0.0366(14) 0.0533(17) 0.0529(16) -0.0179(13) -0.0166(12) -0.0040(12)
N17 0.0408(14) 0.0355(13) 0.0451(14) -0.0063(11) -0.0122(11) 0.0004(11)
N18 0.0421(15) 0.0443(15) 0.0462(15) -0.0068(12) -0.0164(12) 0.0053(13)
N19 0.0376(14) 0.0364(14) 0.0605(17) -0.0028(12) -0.0141(12) -0.0109(11)
N20 0.0331(13) 0.0326(13) 0.0674(18) -0.0092(12) -0.0184(12) -0.0059(11)
N21 0.0307(12) 0.0341(13) 0.0505(14) -0.0117(11) -0.0119(10) -0.0028(10)
N22 0.0290(11) 0.0393(13) 0.0413(13) -0.0082(10) -0.0119(10) -0.0040(10)
N23 0.0309(12) 0.0375(13) 0.0478(14) -0.0071(11) -0.0127(10) -0.0053(10)
N24 0.0329(12) 0.0357(13) 0.0430(13) -0.0067(10) -0.0135(10) 0.0002(10)
C1 0.0353(15) 0.0389(16) 0.0523(18) -0.0141(13) -0.0020(13) -0.0072(13)
C2 0.0365(16) 0.052(2) 0.066(2) -0.0207(17) 0.0087(15) -0.0140(15)
C3 0.0254(13) 0.054(2) 0.072(2) -0.0276(18) 0.0005(14) -0.0066(14)
C4 0.0376(15) 0.0348(15) 0.0543(18) -0.0144(13) -0.0116(13) -0.0046(13)
C5 0.0464(18) 0.0431(18) 0.065(2) -0.0262(16) -0.0088(16) -0.0024(15)
C6 0.0390(16) 0.0377(17) 0.070(2) -0.0246(16) -0.0064(15) 0.0014(14)
C7 0.0442(18) 0.0438(18) 0.0525(19) -0.0070(14) -0.0151(15) -0.0063(15)
C8 0.056(2) 0.0417(19) 0.065(2) 0.0004(16) -0.0247(19) -0.0008(17)
C9 0.0439(19) 0.0419(19) 0.070(2) -0.0090(16) -0.0279(18) 0.0091(15)
C10 0.0258(13) 0.0396(16) 0.0552(18) -0.0126(13) -0.0130(12) -0.0032(12)
C11 0.0382(16) 0.0499(19) 0.0568(19) -0.0152(15) -0.0178(14) -0.0106(15)
C12 0.0434(17) 0.0482(19) 0.0486(17) -0.0198(14) -0.0128(14) -0.0075(15)
C13 0.0317(14) 0.0325(15) 0.0507(17) -0.0057(12) -0.0125(12) 0.0003(12)
C14 0.0327(15) 0.0310(15) 0.066(2) -0.0056(14) -0.0131(14) 0.0017(12)
C15 0.0286(13) 0.0309(14) 0.063(2) -0.0137(13) -0.0036(13) -0.0002(12)
C16 0.0365(16) 0.059(2) 0.0451(17) -0.0082(15) -0.0053(13) -0.0097(15)
C17 0.0417(18) 0.051(2) 0.055(2) 0.0011(16) -0.0054(15) -0.0184(16)
C18 0.0395(16) 0.0367(16) 0.0523(18) -0.0032(13) -0.0091(14) -0.0055(13)
C19 0.0395(16) 0.054(2) 0.059(2) -0.0159(16) -0.0095(14) -0.0210(15)
C20 0.0248(12) 0.0354(14) 0.0475(16) -0.0134(12) -0.0084(11) -0.0039(11)
C21 0.053(2) 0.075(3) 0.050(2) 0.0029(18) -0.0143(16) -0.023(2)
C22 0.0300(14) 0.0411(16) 0.0427(15) -0.0091(12) -0.0094(12) -0.0013(12)
C23 0.0270(13) 0.0392(15) 0.0434(15) -0.0130(12) -0.0116(11) -0.0009(12)
C24 0.0251(12) 0.0438(16) 0.0451(15) -0.0148(13) -0.0109(11) 0.0009(12)
C25 0.0343(16) 0.062(2) 0.0562(19) -0.0299(17) -0.0156(14) 0.0129(15)
C26 0.0465(19) 0.081(3) 0.059(2) -0.043(2) -0.0177(17) 0.0136(19)
C27 0.0374(16) 0.070(2) 0.0459(17) -0.0244(16) -0.0196(14) 0.0088(16)
C28 0.0242(12) 0.0466(17) 0.0452(16) -0.0138(13) -0.0074(11) 0.0001(12)
C29 0.0273(13) 0.0411(16) 0.0445(15) -0.0168(12) -0.0081(11) -0.0025(12)
C30 0.0253(13) 0.0428(16) 0.0435(15) -0.0086(12) -0.0088(11) -0.0009(12)
C31 0.0243(13) 0.0500(19) 0.0508(17) -0.0097(14) -0.0052(12) -0.0054(13)
C32 0.0324(17) 0.061(2) 0.095(3) -0.016(2) 0.0032(18) -0.0152(17)
C33 0.0280(13) 0.0333(14) 0.0451(15) -0.0075(12) -0.0092(11) -0.0013(11)
C34 0.0395(17) 0.0384(17) 0.073(2) -0.0075(16) -0.0008(16) -0.0033(14)
C35 0.052(2) 0.0420(18) 0.057(2) -0.0121(15) 0.0010(16) -0.0006(16)
C36 0.080(3) 0.048(2) 0.047(2) -0.0127(16) 0.0021(19) -0.006(2)
C37 0.076(3) 0.051(2) 0.0406(17) -0.0126(15) -0.0103(17) -0.0043(19)
C38 0.0376(16) 0.049(2) 0.066(2) -0.0172(16) -0.0026(15) -0.0143(15)
C39 0.0430(19) 0.071(3) 0.086(3) -0.032(2) 0.0000(19) -0.0253(19)
C40 0.0356(17) 0.082(3) 0.083(3) -0.038(2) -0.0165(18) -0.0125(19)
C41 0.054(2) 0.051(2) 0.054(2) -0.0031(16) -0.0213(17) 0.0075(18)
C42 0.053(2) 0.0407(19) 0.067(2) -0.0060(17) -0.0076(18) 0.0064(17)
C43 0.0464(18) 0.0371(17) 0.0550(19) -0.0097(14) -0.0068(15) 0.0016(14)
C44 0.0424(18) 0.0424(19) 0.071(2) 0.0058(16) -0.0114(16) -0.0114(16)
C45 0.050(2) 0.0385(19) 0.101(3) -0.0024(19) -0.015(2) -0.0167(17)
C46 0.0409(18) 0.0326(16) 0.102(3) -0.0148(18) -0.025(2) -0.0055(14)
C47 0.0375(15) 0.0374(16) 0.0571(19) -0.0177(14) -0.0098(14) 0.0004(13)
C48 0.0306(14) 0.0360(16) 0.061(2) -0.0127(14) -0.0085(13) 0.0022(12)
C49 0.0294(14) 0.0364(15) 0.0518(17) -0.0065(13) -0.0137(12) -0.0029(12)
C50 0.0353(15) 0.0512(19) 0.0489(17) -0.0083(14) -0.0177(13) -0.0070(14)
C51 0.0374(16) 0.0413(17) 0.0488(17) 0.0024(13) -0.0177(13) -0.0040(14)
C52 0.0347(15) 0.0374(16) 0.0477(17) -0.0041(13) -0.0090(13) -0.0002(13)
B1 0.0345(17) 0.0367(18) 0.056(2) -0.0125(15) -0.0171(15) -0.0037(14)
B2 0.0274(15) 0.0342(17) 0.070(2) -0.0194(16) -0.0172(16) 0.0066(13)
B3 0.049(2) 0.053(2) 0.049(2) -0.0144(17) -0.0211(17) 0.0006(18)
B4 0.0276(14) 0.0421(18) 0.0459(18) -0.0160(14) -0.0058(13) -0.0036(14)
C53 0.156(7) 0.136(8) 0.198(9) -0.047(7) -0.045(7) -0.019(6)
C54 0.181(7) 0.136(7) 0.123(6) -0.003(5) -0.008(5) -0.046(6)
C55 0.181(8) 0.131(7) 0.127(6) -0.024(5) -0.010(5) -0.022(6)
C56 0.352(13) 0.080(5) 0.156(7) -0.014(5) -0.085(9) -0.058(7)
C57 0.310(13) 0.079(5) 0.198(8) -0.018(6) -0.110(9) -0.056(7)
C58 0.284(12) 0.097(6) 0.188(8) 0.028(6) -0.096(8) -0.084(7)
C59 0.174(9) 0.192(11) 0.264(14) -0.007(10) 0.029(8) 0.074(9)

loop_
_atom_type_symbol
_atom_type_description
_atom_type_scat_dispersion_real
_atom_type_scat_dispersion_imag
_atom_type_scat_source
C C 0.0033 0.0016 'International Tables Vol C Tables 4.2.6.8 and 6.1.1.4'
H H 0.0000 0.0000 'International Tables Vol C Tables 4.2.6.8 and 6.1.1.4'
B B 0.0013 0.0007 'International Tables Vol C Tables 4.2.6.8 and 6.1.1.4'
N N 0.0061 0.0033 'International Tables Vol C Tables 4.2.6.8 and 6.1.1.4'
O O 0.0106 0.0060 'International Tables Vol C Tables 4.2.6.8 and 6.1.1.4'
Gd Gd -0.1653 3.9035 'International Tables Vol C Tables 4.2.6.8 and 6.1.1.4'

loop_
_geom_angle_atom_site_label_1
_geom_angle_atom_site_label_2
_geom_angle_atom_site_label_3
_geom_angle
_geom_angle_site_symmetry_1
_geom_angle_site_symmetry_3
_geom_angle_publ_flag
O2 Gd1 O1 73.08(7) . . ?
O2 Gd1 N1 138.35(8) . . ?
O1 Gd1 N1 78.20(8) . . ?
O2 Gd1 N11 74.18(8) . . ?
O1 Gd1 N11 134.49(7) . . ?
N1 Gd1 N11 144.81(8) . . ?
O2 Gd1 N9 85.72(8) . . ?
O1 Gd1 N9 74.30(8) . . ?
N1 Gd1 N9 114.80(8) . . ?
N11 Gd1 N9 72.56(8) . . ?
O2 Gd1 N5 112.22(8) . . ?
O1 Gd1 N5 146.19(8) . . ?
N1 Gd1 N5 77.43(8) . . ?
N11 Gd1 N5 76.31(8) . . ?
N9 Gd1 N5 137.91(8) . . ?
O2 Gd1 N7 146.73(7) . . ?
O1 Gd1 N7 121.55(8) . . ?
N1 Gd1 N7 74.62(8) . . ?
N11 Gd1 N7 75.67(8) . . ?
N9 Gd1 N7 72.05(8) . . ?
N5 Gd1 N7 73.32(8) . . ?
O2 Gd1 N3 75.45(7) . . ?
O1 Gd1 N3 78.29(8) . . ?
N1 Gd1 N3 69.61(8) . . ?
N11 Gd1 N3 122.11(8) . . ?
N9 Gd1 N3 150.29(8) . . ?
N5 Gd1 N3 71.44(8) . . ?
N7 Gd1 N3 133.98(7) . . ?
O3 Gd2 O4 72.53(7) . . ?
O3 Gd2 N19 77.19(9) . . ?
O4 Gd2 N19 139.72(8) . . ?
O3 Gd2 N15 134.68(9) . . ?
O4 Gd2 N15 74.35(8) . . ?
N19 Gd2 N15 144.64(9) . . ?
O3 Gd2 N22 145.52(8) . . ?
O4 Gd2 N22 115.06(8) . . ?
N19 Gd2 N22 77.66(9) . . ?
N15 Gd2 N22 77.40(8) . . ?
O3 Gd2 N24 78.79(8) . . ?
O4 Gd2 N24 76.07(8) . . ?
N19 Gd2 N24 72.47(9) . . ?
N15 Gd2 N24 121.52(9) . . ?
N22 Gd2 N24 71.38(8) . . ?
O3 Gd2 N13 74.16(9) . . ?
O4 Gd2 N13 86.79(8) . . ?
N19 Gd2 N13 109.87(10) . . ?
N15 Gd2 N13 73.95(9) . . ?
N22 Gd2 N13 137.28(8) . . ?
N24 Gd2 N13 151.32(9) . . ?
O3 Gd2 N17 122.17(8) . . ?
O4 Gd2 N17 145.48(8) . . ?
N19 Gd2 N17 74.04(9) . . ?
N15 Gd2 N17 74.65(9) . . ?
N22 Gd2 N17 71.96(8) . . ?
N24 Gd2 N17 134.42(8) . . ?
N13 Gd2 N17 70.33(9) . . ?
C22 O1 Gd1 136.6(2) . . ?
C20 O2 Gd1 137.66(19) . . ?
C31 O3 Gd2 137.5(2) . . ?
C33 O4 Gd2 137.19(19) . . ?
C1 N1 N2 106.1(2) . . ?
C1 N1 Gd1 129.4(2) . . ?
N2 N1 Gd1 124.48(19) . . ?
C3 N2 N1 109.1(3) . . ?
C3 N2 B2 128.4(3) . . ?
N1 N2 B2 121.5(2) . . ?
C4 N3 N4 105.5(2) . . ?
C4 N3 Gd1 130.0(2) . . ?
N4 N3 Gd1 124.23(17) . . ?
C6 N4 N3 110.1(3) . . ?
C6 N4 B2 128.8(3) . . ?
N3 N4 B2 120.9(2) . . ?
C7 N5 N6 106.6(3) . . ?
C7 N5 Gd1 130.6(2) . . ?
N6 N5 Gd1 122.5(2) . . ?
C9 N6 N5 109.4(3) . . ?
C9 N6 B2 127.7(3) . . ?
N5 N6 B2 122.9(2) . . ?
C10 N7 N8 105.5(2) . . ?
C10 N7 Gd1 131.3(2) . . ?
N8 N7 Gd1 123.07(17) . . ?
C12 N8 N7 110.2(2) . . ?
C12 N8 B4 128.1(3) . . ?
N7 N8 B4 121.7(2) . . ?
C13 N9 N10 105.5(2) . . ?
C13 N9 Gd1 131.9(2) . . ?
N10 N9 Gd1 122.63(18) . . ?
C15 N10 N9 109.9(3) . . ?
C15 N10 B4 127.6(3) . . ?
N9 N10 B4 122.5(2) . . ?
C18 N11 N12 106.7(3) . . ?
C18 N11 Gd1 128.9(2) . . ?
N12 N11 Gd1 124.35(18) . . ?
C16 N12 N11 108.9(3) . . ?
C16 N12 B4 129.1(3) . . ?
N11 N12 B4 121.8(2) . . ?
C35 N13 N14 105.5(3) . . ?
C35 N13 Gd2 131.4(2) . . ?
N14 N13 Gd2 122.7(2) . . ?
C37 N14 N13 109.9(3) . . ?
C37 N14 B3 127.4(3) . . ?
N13 N14 B3 122.7(3) . . ?
C38 N15 N16 106.0(3) . . ?
C38 N15 Gd2 128.6(2) . . ?
N16 N15 Gd2 125.4(2) . . ?
C40 N16 N15 108.9(3) . . ?
C40 N16 B3 129.5(3) . . ?
N15 N16 B3 121.3(3) . . ?
C43 N17 N18 105.8(3) . . ?
C43 N17 Gd2 131.1(2) . . ?
N18 N17 Gd2 122.9(2) . . ?
C41 N18 N17 109.8(3) . . ?
C41 N18 B3 128.4(3) . . ?
N17 N18 B3 121.7(3) . . ?
C44 N19 N20 106.3(3) . . ?
C44 N19 Gd2 129.6(3) . . ?
N20 N19 Gd2 124.1(2) . . ?
C46 N20 N19 109.2(3) . . ?
C46 N20 B1 129.1(3) . . ?
N19 N20 B1 121.3(3) . . ?
C47 N21 N22 109.7(2) . . ?
C47 N21 B1 127.9(3) . . ?
N22 N21 B1 122.4(2) . . ?
C49 N22 N21 105.4(2) . . ?
C49 N22 Gd2 132.0(2) . . ?
N21 N22 Gd2 122.25(17) . . ?
C50 N23 N24 110.1(3) . . ?
C50 N23 B1 128.1(3) . . ?
N24 N23 B1 121.8(2) . . ?
C52 N24 N23 105.1(2) . . ?
C52 N24 Gd2 131.7(2) . . ?
N23 N24 Gd2 122.80(18) . . ?
N1 C1 C2 111.4(3) . . ?
N1 C1 H1 124.3 . . ?
C2 C1 H1 124.3 . . ?
C3 C2 C1 104.0(3) . . ?
C3 C2 H2 128.0 . . ?
C1 C2 H2 128.0 . . ?
N2 C3 C2 109.4(3) . . ?
N2 C3 H3 125.3 . . ?
C2 C3 H3 125.3 . . ?
N3 C4 C5 111.2(3) . . ?
N3 C4 H4 124.4 . . ?
C5 C4 H4 124.4 . . ?
C6 C5 C4 104.5(3) . . ?
C6 C5 H5 127.8 . . ?
C4 C5 H5 127.8 . . ?
N4 C6 C5 108.7(3) . . ?
N4 C6 H6 125.6 . . ?
C5 C6 H6 125.6 . . ?
N5 C7 C8 110.6(3) . . ?
N5 C7 H7 124.7 . . ?
C8 C7 H7 124.7 . . ?
C9 C8 C7 104.7(3) . . ?
C9 C8 H8 127.6 . . ?
C7 C8 H8 127.6 . . ?
N6 C9 C8 108.7(3) . . ?
N6 C9 H9 125.6 . . ?
C8 C9 H9 125.6 . . ?
N7 C10 C11 111.1(3) . . ?
N7 C10 H10 124.4 . . ?
C11 C10 H10 124.4 . . ?
C12 C11 C10 104.5(3) . . ?
C12 C11 H11 127.8 . . ?
C10 C11 H11 127.8 . . ?
N8 C12 C11 108.6(3) . . ?
N8 C12 H12 125.7 . . ?
C11 C12 H12 125.7 . . ?
N9 C13 C14 111.3(3) . . ?
N9 C13 H13 124.3 . . ?
C14 C13 H13 124.3 . . ?
C15 C14 C13 104.5(3) . . ?
C15 C14 H14 127.7 . . ?
C13 C14 H14 127.7 . . ?
N10 C15 C14 108.8(3) . . ?
N10 C15 H15 125.6 . . ?
C14 C15 H15 125.6 . . ?
N12 C16 C17 109.1(3) . . ?
N12 C16 H16 125.5 . . ?
C17 C16 H16 125.5 . . ?
C16 C17 C18 105.1(3) . . ?
C16 C17 H17 127.4 . . ?
C18 C17 H17 127.4 . . ?
N11 C18 C17 110.2(3) . . ?
N11 C18 H18 124.9 . . ?
C17 C18 H18 124.9 . . ?
C20 C19 H19A 109.5 . . ?
C20 C19 H19B 109.5 . . ?
H19A C19 H19B 109.5 . . ?
C20 C19 H19C 109.5 . . ?
H19A C19 H19C 109.5 . . ?
H19B C19 H19C 109.5 . . ?
O2 C20 C23 124.2(3) . . ?
O2 C20 C19 115.3(3) . . ?
C23 C20 C19 120.5(3) . . ?
C22 C21 H21A 109.5 . . ?
C22 C21 H21B 109.5 . . ?
H21A C21 H21B 109.5 . . ?
C22 C21 H21C 109.5 . . ?
H21A C21 H21C 109.5 . . ?
H21B C21 H21C 109.5 . . ?
O1 C22 C23 125.3(3) . . ?
O1 C22 C21 114.4(3) . . ?
C23 C22 C21 120.2(3) . . ?
C20 C23 C22 122.7(3) . . ?
C20 C23 C24 119.0(3) . . ?
C22 C23 C24 118.2(3) . . ?
C25 C24 C29 118.1(3) . . ?
C25 C24 C23 121.8(3) . . ?
C29 C24 C23 120.1(3) . . ?
C26 C25 C24 120.7(3) . . ?
C26 C25 H25 119.7 . . ?
C24 C25 H25 119.7 . . ?
C27 C26 C25 120.0(3) . . ?
C27 C26 H26 120.0 . . ?
C25 C26 H26 120.0 . . ?
C28 C27 C26 121.1(3) . . ?
C28 C27 H27 119.5 . . ?
C26 C27 H27 119.5 . . ?
C27 C28 C29 117.8(3) . . ?
C27 C28 C30 122.6(3) . . ?
C29 C28 C30 119.6(3) . . ?
C24 C29 C28 122.3(3) . . ?
C24 C29 H29 118.9 . . ?
C28 C29 H29 118.9 . . ?
C31 C30 C33 122.1(3) . . ?
C31 C30 C28 118.7(3) . . ?
C33 C30 C28 119.1(3) . . ?
O3 C31 C30 125.4(3) . . ?
O3 C31 C32 114.5(3) . . ?
C30 C31 C32 120.0(3) . . ?
C31 C32 H32A 109.5 . . ?
C31 C32 H32B 109.5 . . ?
H32A C32 H32B 109.5 . . ?
C31 C32 H32C 109.5 . . ?
H32A C32 H32C 109.5 . . ?
H32B C32 H32C 109.5 . . ?
O4 C33 C30 124.9(3) . . ?
O4 C33 C34 114.9(3) . . ?
C30 C33 C34 120.1(3) . . ?
C33 C34 H34A 109.5 . . ?
C33 C34 H34B 109.5 . . ?
H34A C34 H34B 109.5 . . ?
C33 C34 H34C 109.5 . . ?
H34A C34 H34C 109.5 . . ?
H34B C34 H34C 109.5 . . ?
N13 C35 C36 110.9(4) . . ?
N13 C35 H35 124.5 . . ?
C36 C35 H35 124.5 . . ?
C37 C36 C35 104.9(3) . . ?
C37 C36 H36 127.5 . . ?
C35 C36 H36 127.5 . . ?
N14 C37 C36 108.6(3) . . ?
N14 C37 H37 125.7 . . ?
C36 C37 H37 125.7 . . ?
N15 C38 C39 111.6(4) . . ?
N15 C38 H38 124.2 . . ?
C39 C38 H38 124.2 . . ?
C40 C39 C38 103.7(4) . . ?
C40 C39 H39 128.2 . . ?
C38 C39 H39 128.2 . . ?
N16 C40 C39 109.8(3) . . ?
N16 C40 H40 125.1 . . ?
C39 C40 H40 125.1 . . ?
N18 C41 C42 109.1(3) . . ?
N18 C41 H41 125.5 . . ?
C42 C41 H41 125.5 . . ?
C41 C42 C43 104.8(3) . . ?
C41 C42 H42 127.6 . . ?
C43 C42 H42 127.6 . . ?
N17 C43 C42 110.5(3) . . ?
N17 C43 H43 124.8 . . ?
C42 C43 H43 124.8 . . ?
N19 C44 C45 110.5(4) . . ?
N19 C44 H44 124.8 . . ?
C45 C44 H44 124.8 . . ?
C46 C45 C44 105.3(3) . . ?
C46 C45 H45 127.4 . . ?
C44 C45 H45 127.4 . . ?
N20 C46 C45 108.8(4) . . ?
N20 C46 H46 125.6 . . ?
C45 C46 H46 125.6 . . ?
N21 C47 C48 109.1(3) . . ?
N21 C47 H47 125.5 . . ?
C48 C47 H47 125.5 . . ?
C49 C48 C47 103.8(3) . . ?
C49 C48 H48 128.1 . . ?
C47 C48 H48 128.1 . . ?
N22 C49 C48 111.9(3) . . ?
N22 C49 H49 124.0 . . ?
C48 C49 H49 124.0 . . ?
N23 C50 C51 108.9(3) . . ?
N23 C50 H50 125.6 . . ?
C51 C50 H50 125.6 . . ?
C50 C51 C52 104.3(3) . . ?
C50 C51 H51 127.8 . . ?
C52 C51 H51 127.8 . . ?
N24 C52 C51 111.6(3) . . ?
N24 C52 H52 124.2 . . ?
C51 C52 H52 124.2 . . ?
N23 B1 N21 109.2(3) . . ?
N23 B1 N20 108.9(3) . . ?
N21 B1 N20 111.3(3) . . ?
N23 B1 H1A 109.1 . . ?
N21 B1 H1A 109.1 . . ?
N20 B1 H1A 109.1 . . ?
N6 B2 N2 111.4(3) . . ?
N6 B2 N4 109.6(3) . . ?
N2 B2 N4 108.0(3) . . ?
N6 B2 H2A 109.3 . . ?
N2 B2 H2A 109.3 . . ?
N4 B2 H2A 109.3 . . ?
N14 B3 N18 109.1(3) . . ?
N14 B3 N16 109.9(3) . . ?
N18 B3 N16 110.3(3) . . ?
N14 B3 H3A 109.2 . . ?
N18 B3 H3A 109.2 . . ?
N16 B3 H3A 109.2 . . ?
N12 B4 N10 109.5(2) . . ?
N12 B4 N8 110.8(3) . . ?
N10 B4 N8 109.0(3) . . ?
N12 B4 H4A 109.2 . . ?
N10 B4 H4A 109.2 . . ?
N8 B4 H4A 109.2 . . ?
C58 C53 C54 109.4(9) . . ?
C58 C53 H53A 109.8 . . ?
C54 C53 H53A 109.8 . . ?
C58 C53 H53B 109.8 . . ?
C54 C53 H53B 109.8 . . ?
H53A C53 H53B 108.2 . . ?
C55 C54 C53 112.2(8) . . ?
C55 C54 H54A 109.2 . . ?
C53 C54 H54A 109.2 . . ?
C55 C54 H54B 109.2 . . ?
C53 C54 H54B 109.2 . . ?
H54A C54 H54B 107.9 . . ?
C56 C55 C54 116.1(9) . . ?
C56 C55 C59 105.4(8) . . ?
C54 C55 C59 110.7(8) . . ?
C56 C55 H55 108.1 . . ?
C54 C55 H55 108.1 . . ?
C59 C55 H55 108.1 . . ?
C55 C56 C57 104.1(8) . . ?
C55 C56 H56A 110.9 . . ?
C57 C56 H56A 110.9 . . ?
C55 C56 H56B 110.9 . . ?
C57 C56 H56B 110.9 . . ?
H56A C56 H56B 109.0 . . ?
C56 C57 C58 115.1(9) . . ?
C56 C57 H57A 108.5 . . ?
C58 C57 H57A 108.5 . . ?
C56 C57 H57B 108.5 . . ?
C58 C57 H57B 108.5 . . ?
H57A C57 H57B 107.5 . . ?
C53 C58 C57 112.0(9) . . ?
C53 C58 H58A 109.2 . . ?
C57 C58 H58A 109.2 . . ?
C53 C58 H58B 109.2 . . ?
C57 C58 H58B 109.2 . . ?
H58A C58 H58B 107.9 . . ?
C55 C59 H59A 109.5 . . ?
C55 C59 H59B 109.5 . . ?
H59A C59 H59B 109.5 . . ?
C55 C59 H59C 109.5 . . ?
H59A C59 H59C 109.5 . . ?
H59B C59 H59C 109.5 . . ?

loop_
_geom_bond_atom_site_label_1
_geom_bond_atom_site_label_2
_geom_bond_distance
_geom_bond_site_symmetry_2
_geom_bond_publ_flag
Gd1 O2 2.3031(19) . ?
Gd1 O1 2.306(2) . ?
Gd1 N1 2.506(2) . ?
Gd1 N11 2.512(3) . ?
Gd1 N9 2.550(2) . ?
Gd1 N5 2.564(2) . ?
Gd1 N7 2.569(2) . ?
Gd1 N3 2.571(2) . ?
Gd2 O3 2.312(2) . ?
Gd2 O4 2.321(2) . ?
Gd2 N19 2.491(3) . ?
Gd2 N15 2.507(2) . ?
Gd2 N22 2.537(3) . ?
Gd2 N24 2.556(2) . ?
Gd2 N13 2.556(3) . ?
Gd2 N17 2.583(3) . ?
O1 C22 1.270(3) . ?
O2 C20 1.268(3) . ?
O3 C31 1.264(4) . ?
O4 C33 1.275(3) . ?
N1 C1 1.330(4) . ?
N1 N2 1.365(3) . ?
N2 C3 1.346(4) . ?
N2 B2 1.536(5) . ?
N3 C4 1.338(4) . ?
N3 N4 1.359(3) . ?
N4 C6 1.340(4) . ?
N4 B2 1.539(4) . ?
N5 C7 1.336(4) . ?
N5 N6 1.361(4) . ?
N6 C9 1.354(4) . ?
N6 B2 1.535(5) . ?
N7 C10 1.346(3) . ?
N7 N8 1.361(3) . ?
N8 C12 1.341(4) . ?
N8 B4 1.549(4) . ?
N9 C13 1.342(4) . ?
N9 N10 1.372(3) . ?
N10 C15 1.348(4) . ?
N10 B4 1.536(4) . ?
N11 C18 1.349(4) . ?
N11 N12 1.362(4) . ?
N12 C16 1.348(4) . ?
N12 B4 1.528(4) . ?
N13 C35 1.341(4) . ?
N13 N14 1.367(4) . ?
N14 C37 1.353(4) . ?
N14 B3 1.527(5) . ?
N15 C38 1.337(4) . ?
N15 N16 1.356(4) . ?
N16 C40 1.348(5) . ?
N16 B3 1.538(5) . ?
N17 C43 1.338(4) . ?
N17 N18 1.366(4) . ?
N18 C41 1.342(5) . ?
N18 B3 1.537(5) . ?
N19 C44 1.344(4) . ?
N19 N20 1.367(4) . ?
N20 C46 1.347(4) . ?
N20 B1 1.542(5) . ?
N21 C47 1.340(4) . ?
N21 N22 1.368(3) . ?
N21 B1 1.539(4) . ?
N22 C49 1.340(4) . ?
N23 C50 1.352(4) . ?
N23 N24 1.356(4) . ?
N23 B1 1.532(4) . ?
N24 C52 1.343(4) . ?
C1 C2 1.391(4) . ?
C1 H1 0.9500 . ?
C2 C3 1.368(5) . ?
C2 H2 0.9500 . ?
C3 H3 0.9500 . ?
C4 C5 1.386(4) . ?
C4 H4 0.9500 . ?
C5 C6 1.369(5) . ?
C5 H5 0.9500 . ?
C6 H6 0.9500 . ?
C7 C8 1.394(5) . ?
C7 H7 0.9500 . ?
C8 C9 1.372(6) . ?
C8 H8 0.9500 . ?
C9 H9 0.9500 . ?
C10 C11 1.384(4) . ?
C10 H10 0.9500 . ?
C11 C12 1.380(5) . ?
C11 H11 0.9500 . ?
C12 H12 0.9500 . ?
C13 C14 1.392(4) . ?
C13 H13 0.9500 . ?
C14 C15 1.376(5) . ?
C14 H14 0.9500 . ?
C15 H15 0.9500 . ?
C16 C17 1.374(5) . ?
C16 H16 0.9500 . ?
C17 C18 1.380(5) . ?
C17 H17 0.9500 . ?
C18 H18 0.9500 . ?
C19 C20 1.507(4) . ?
C19 H19A 0.9800 . ?
C19 H19B 0.9800 . ?
C19 H19C 0.9800 . ?
C20 C23 1.407(4) . ?
C21 C22 1.518(5) . ?
C21 H21A 0.9800 . ?
C21 H21B 0.9800 . ?
C21 H21C 0.9800 . ?
C22 C23 1.410(4) . ?
C23 C24 1.497(4) . ?
C24 C25 1.394(4) . ?
C24 C29 1.400(4) . ?
C25 C26 1.392(5) . ?
C25 H25 0.9500 . ?
C26 C27 1.392(5) . ?
C26 H26 0.9500 . ?
C27 C28 1.390(4) . ?
C27 H27 0.9500 . ?
C28 C29 1.400(4) . ?
C28 C30 1.498(4) . ?
C29 H29 0.9500 . ?
C30 C31 1.408(5) . ?
C30 C33 1.410(4) . ?
C31 C32 1.514(4) . ?
C32 H32A 0.9800 . ?
C32 H32B 0.9800 . ?
C32 H32C 0.9800 . ?
C33 C34 1.507(5) . ?
C34 H34A 0.9800 . ?
C34 H34B 0.9800 . ?
C34 H34C 0.9800 . ?
C35 C36 1.396(6) . ?
C35 H35 0.9500 . ?
C36 C37 1.363(6) . ?
C36 H36 0.9500 . ?
C37 H37 0.9500 . ?
C38 C39 1.384(5) . ?
C38 H38 0.9500 . ?
C39 C40 1.365(6) . ?
C39 H39 0.9500 . ?
C40 H40 0.9500 . ?
C41 C42 1.359(6) . ?
C41 H41 0.9500 . ?
C42 C43 1.399(5) . ?
C42 H42 0.9500 . ?
C43 H43 0.9500 . ?
C44 C45 1.381(6) . ?
C44 H44 0.9500 . ?
C45 C46 1.372(6) . ?
C45 H45 0.9500 . ?
C46 H46 0.9500 . ?
C47 C48 1.386(4) . ?
C47 H47 0.9500 . ?
C48 C49 1.381(5) . ?
C48 H48 0.9500 . ?
C49 H49 0.9500 . ?
C50 C51 1.361(5) . ?
C50 H50 0.9500 . ?
C51 C52 1.387(5) . ?
C51 H51 0.9500 . ?
C52 H52 0.9500 . ?
B1 H1A 1.0000 . ?
B2 H2A 1.0000 . ?
B3 H3A 1.0000 . ?
B4 H4A 1.0000 . ?
C53 C58 1.473(12) . ?
C53 C54 1.575(9) . ?
C53 H53A 0.9900 . ?
C53 H53B 0.9900 . ?
C54 C55 1.489(9) . ?
C54 H54A 0.9900 . ?
C54 H54B 0.9900 . ?
C55 C56 1.485(9) . ?
C55 C59 1.491(11) . ?
C55 H55 1.0000 . ?
C56 C57 1.558(10) . ?
C56 H56A 0.9900 . ?
C56 H56B 0.9900 . ?
C57 C58 1.571(11) . ?
C57 H57A 0.9900 . ?
C57 H57B 0.9900 . ?
C58 H58A 0.9900 . ?
C58 H58B 0.9900 . ?
C59 H59A 0.9800 . ?
C59 H59B 0.9800 . ?
C59 H59C 0.9800 . ?

loop_
_geom_torsion_atom_site_label_1
_geom_torsion_atom_site_label_2
_geom_torsion_atom_site_label_3
_geom_torsion_atom_site_label_4
_geom_torsion
_geom_torsion_site_symmetry_1
_geom_torsion_site_symmetry_2
_geom_torsion_site_symmetry_3
_geom_torsion_site_symmetry_4
_geom_torsion_publ_flag
C1 N1 N2 C3 0.5(3) . . . . ?
Gd1 N1 N2 C3 -177.6(2) . . . . ?
C1 N1 N2 B2 -168.8(3) . . . . ?
Gd1 N1 N2 B2 13.1(4) . . . . ?
C4 N3 N4 C6 -0.3(4) . . . . ?
Gd1 N3 N4 C6 -174.3(2) . . . . ?
C4 N3 N4 B2 174.8(3) . . . . ?
Gd1 N3 N4 B2 0.7(4) . . . . ?
C7 N5 N6 C9 0.5(4) . . . . ?
Gd1 N5 N6 C9 174.3(2) . . . . ?
C7 N5 N6 B2 179.4(3) . . . . ?
Gd1 N5 N6 B2 -6.8(4) . . . . ?
C10 N7 N8 C12 0.8(3) . . . . ?
Gd1 N7 N8 C12 177.4(2) . . . . ?
C10 N7 N8 B4 180.0(3) . . . . ?
Gd1 N7 N8 B4 -3.4(4) . . . . ?
C13 N9 N10 C15 0.3(3) . . . . ?
Gd1 N9 N10 C15 -177.95(19) . . . . ?
C13 N9 N10 B4 -179.0(3) . . . . ?
Gd1 N9 N10 B4 2.8(3) . . . . ?
C18 N11 N12 C16 0.7(3) . . . . ?
Gd1 N11 N12 C16 -177.3(2) . . . . ?
C18 N11 N12 B4 -174.2(3) . . . . ?
Gd1 N11 N12 B4 7.9(4) . . . . ?
C35 N13 N14 C37 0.9(4) . . . . ?
Gd2 N13 N14 C37 -172.4(2) . . . . ?
C35 N13 N14 B3 -178.6(3) . . . . ?
Gd2 N13 N14 B3 8.0(4) . . . . ?
C38 N15 N16 C40 -1.0(4) . . . . ?
Gd2 N15 N16 C40 177.7(2) . . . . ?
C38 N15 N16 B3 -174.9(3) . . . . ?
Gd2 N15 N16 B3 3.8(4) . . . . ?
C43 N17 N18 C41 0.5(4) . . . . ?
Gd2 N17 N18 C41 176.2(2) . . . . ?
C43 N17 N18 B3 179.2(3) . . . . ?
Gd2 N17 N18 B3 -5.1(4) . . . . ?
C44 N19 N20 C46 -0.5(3) . . . . ?
Gd2 N19 N20 C46 -177.5(2) . . . . ?
C44 N19 N20 B1 -173.8(3) . . . . ?
Gd2 N19 N20 B1 9.2(4) . . . . ?
C47 N21 N22 C49 0.1(3) . . . . ?
B1 N21 N22 C49 179.3(3) . . . . ?
C47 N21 N22 Gd2 174.4(2) . . . . ?
B1 N21 N22 Gd2 -6.5(4) . . . . ?
C50 N23 N24 C52 0.2(3) . . . . ?
B1 N23 N24 C52 178.7(3) . . . . ?
C50 N23 N24 Gd2 -173.6(2) . . . . ?
B1 N23 N24 Gd2 5.0(4) . . . . ?
N2 N1 C1 C2 -0.3(4) . . . . ?
Gd1 N1 C1 C2 177.6(2) . . . . ?
N1 C1 C2 C3 0.1(4) . . . . ?
N1 N2 C3 C2 -0.4(4) . . . . ?
B2 N2 C3 C2 167.8(3) . . . . ?
C1 C2 C3 N2 0.2(4) . . . . ?
N4 N3 C4 C5 0.5(4) . . . . ?
Gd1 N3 C4 C5 174.1(2) . . . . ?
N3 C4 C5 C6 -0.6(4) . . . . ?
N3 N4 C6 C5 -0.1(4) . . . . ?
B2 N4 C6 C5 -174.6(3) . . . . ?
C4 C5 C6 N4 0.4(4) . . . . ?
N6 N5 C7 C8 -1.0(4) . . . . ?
Gd1 N5 C7 C8 -174.1(2) . . . . ?
N5 C7 C8 C9 1.1(4) . . . . ?
N5 N6 C9 C8 0.2(4) . . . . ?
B2 N6 C9 C8 -178.7(3) . . . . ?
C7 C8 C9 N6 -0.7(4) . . . . ?
N8 N7 C10 C11 -0.8(4) . . . . ?
Gd1 N7 C10 C11 -177.1(2) . . . . ?
N7 C10 C11 C12 0.5(4) . . . . ?
N7 N8 C12 C11 -0.5(4) . . . . ?
B4 N8 C12 C11 -179.6(3) . . . . ?
C10 C11 C12 N8 0.0(4) . . . . ?
N10 N9 C13 C14 -0.4(3) . . . . ?
Gd1 N9 C13 C14 177.6(2) . . . . ?
N9 C13 C14 C15 0.4(4) . . . . ?
N9 N10 C15 C14 0.0(3) . . . . ?
B4 N10 C15 C14 179.2(3) . . . . ?
C13 C14 C15 N10 -0.2(4) . . . . ?
N11 N12 C16 C17 0.4(4) . . . . ?
B4 N12 C16 C17 174.8(3) . . . . ?
N12 C16 C17 C18 -1.3(4) . . . . ?
N12 N11 C18 C17 -1.6(4) . . . . ?
Gd1 N11 C18 C17 176.3(2) . . . . ?
C16 C17 C18 N11 1.8(4) . . . . ?
Gd1 O2 C20 C23 7.4(5) . . . . ?
Gd1 O2 C20 C19 -173.5(2) . . . . ?
Gd1 O1 C22 C23 -2.9(5) . . . . ?
Gd1 O1 C22 C21 174.9(2) . . . . ?
O2 C20 C23 C22 -2.0(5) . . . . ?
C19 C20 C23 C22 179.0(3) . . . . ?
O2 C20 C23 C24 180.0(3) . . . . ?
C19 C20 C23 C24 1.0(4) . . . . ?
O1 C22 C23 C20 -0.1(5) . . . . ?
C21 C22 C23 C20 -177.7(3) . . . . ?
O1 C22 C23 C24 178.0(3) . . . . ?
C21 C22 C23 C24 0.4(4) . . . . ?
C20 C23 C24 C25 -89.5(4) . . . . ?
C22 C23 C24 C25 92.4(4) . . . . ?
C20 C23 C24 C29 90.9(4) . . . . ?
C22 C23 C24 C29 -87.2(4) . . . . ?
C29 C24 C25 C26 1.0(6) . . . . ?
C23 C24 C25 C26 -178.6(4) . . . . ?
C24 C25 C26 C27 0.9(7) . . . . ?
C25 C26 C27 C28 -2.0(7) . . . . ?
C26 C27 C28 C29 1.2(6) . . . . ?
C26 C27 C28 C30 -178.9(4) . . . . ?
C25 C24 C29 C28 -1.9(5) . . . . ?
C23 C24 C29 C28 177.8(3) . . . . ?
C27 C28 C29 C24 0.8(5) . . . . ?
C30 C28 C29 C24 -179.1(3) . . . . ?
C27 C28 C30 C31 -106.0(4) . . . . ?
C29 C28 C30 C31 73.9(4) . . . . ?
C27 C28 C30 C33 78.3(4) . . . . ?
C29 C28 C30 C33 -101.8(4) . . . . ?
Gd2 O3 C31 C30 4.4(5) . . . . ?
Gd2 O3 C31 C32 -175.8(3) . . . . ?
C33 C30 C31 O3 0.4(5) . . . . ?
C28 C30 C31 O3 -175.1(3) . . . . ?
C33 C30 C31 C32 -179.3(3) . . . . ?
C28 C30 C31 C32 5.2(5) . . . . ?
Gd2 O4 C33 C30 -5.2(5) . . . . ?
Gd2 O4 C33 C34 172.0(2) . . . . ?
C31 C30 C33 O4 0.0(5) . . . . ?
C28 C30 C33 O4 175.5(3) . . . . ?
C31 C30 C33 C34 -177.0(3) . . . . ?
C28 C30 C33 C34 -1.5(4) . . . . ?
N14 N13 C35 C36 -0.7(4) . . . . ?
Gd2 N13 C35 C36 171.8(2) . . . . ?
N13 C35 C36 C37 0.2(5) . . . . ?
N13 N14 C37 C36 -0.9(4) . . . . ?
B3 N14 C37 C36 178.7(4) . . . . ?
C35 C36 C37 N14 0.4(4) . . . . ?
N16 N15 C38 C39 0.5(4) . . . . ?
Gd2 N15 C38 C39 -178.1(2) . . . . ?
N15 C38 C39 C40 0.1(4) . . . . ?
N15 N16 C40 C39 1.1(4) . . . . ?
B3 N16 C40 C39 174.3(4) . . . . ?
C38 C39 C40 N16 -0.7(5) . . . . ?
N17 N18 C41 C42 -0.3(5) . . . . ?
B3 N18 C41 C42 -178.8(4) . . . . ?
N18 C41 C42 C43 0.0(5) . . . . ?
N18 N17 C43 C42 -0.5(4) . . . . ?
Gd2 N17 C43 C42 -175.7(2) . . . . ?
C41 C42 C43 N17 0.3(4) . . . . ?
N20 N19 C44 C45 0.5(4) . . . . ?
Gd2 N19 C44 C45 177.3(2) . . . . ?
N19 C44 C45 C46 -0.3(4) . . . . ?
N19 N20 C46 C45 0.4(4) . . . . ?
B1 N20 C46 C45 172.9(3) . . . . ?
C44 C45 C46 N20 -0.1(4) . . . . ?
N22 N21 C47 C48 -0.1(4) . . . . ?
B1 N21 C47 C48 -179.2(3) . . . . ?
N21 C47 C48 C49 0.0(4) . . . . ?
N21 N22 C49 C48 -0.1(4) . . . . ?
Gd2 N22 C49 C48 -173.5(2) . . . . ?
C47 C48 C49 N22 0.1(4) . . . . ?
N24 N23 C50 C51 -0.3(4) . . . . ?
B1 N23 C50 C51 -178.8(3) . . . . ?
N23 C50 C51 C52 0.3(4) . . . . ?
N23 N24 C52 C51 0.0(4) . . . . ?
Gd2 N24 C52 C51 173.0(2) . . . . ?
C50 C51 C52 N24 -0.2(4) . . . . ?
C50 N23 B1 N21 -123.7(3) . . . . ?
N24 N23 B1 N21 58.0(4) . . . . ?
C50 N23 B1 N20 114.7(3) . . . . ?
N24 N23 B1 N20 -63.7(3) . . . . ?
C47 N21 B1 N23 121.5(3) . . . . ?
N22 N21 B1 N23 -57.5(4) . . . . ?
C47 N21 B1 N20 -118.3(4) . . . . ?
N22 N21 B1 N20 62.7(4) . . . . ?
C46 N20 B1 N23 -115.9(3) . . . . ?
N19 N20 B1 N23 55.8(3) . . . . ?
C46 N20 B1 N21 123.6(3) . . . . ?
N19 N20 B1 N21 -64.6(4) . . . . ?
C9 N6 B2 N2 -119.1(3) . . . . ?
N5 N6 B2 N2 62.2(4) . . . . ?
C9 N6 B2 N4 121.5(3) . . . . ?
N5 N6 B2 N4 -57.3(4) . . . . ?
C3 N2 B2 N6 126.7(3) . . . . ?
N1 N2 B2 N6 -66.3(4) . . . . ?
C3 N2 B2 N4 -112.9(4) . . . . ?
N1 N2 B2 N4 54.1(4) . . . . ?
C6 N4 B2 N6 -125.6(4) . . . . ?
N3 N4 B2 N6 60.4(4) . . . . ?
C6 N4 B2 N2 112.9(4) . . . . ?
N3 N4 B2 N2 -61.1(4) . . . . ?
C37 N14 B3 N18 -122.8(4) . . . . ?
N13 N14 B3 N18 56.8(4) . . . . ?
C37 N14 B3 N16 116.2(4) . . . . ?
N13 N14 B3 N16 -64.3(4) . . . . ?
C41 N18 B3 N14 120.5(4) . . . . ?
N17 N18 B3 N14 -57.9(4) . . . . ?
C41 N18 B3 N16 -118.8(4) . . . . ?
N17 N18 B3 N16 62.8(4) . . . . ?
C40 N16 B3 N14 -115.1(4) . . . . ?
N15 N16 B3 N14 57.4(4) . . . . ?
C40 N16 B3 N18 124.6(4) . . . . ?
N15 N16 B3 N18 -62.9(4) . . . . ?
C16 N12 B4 N10 -118.2(3) . . . . ?
N11 N12 B4 N10 55.5(3) . . . . ?
C16 N12 B4 N8 121.5(3) . . . . ?
N11 N12 B4 N8 -64.8(3) . . . . ?
C15 N10 B4 N12 119.4(3) . . . . ?
N9 N10 B4 N12 -61.5(3) . . . . ?
C15 N10 B4 N8 -119.3(3) . . . . ?
N9 N10 B4 N8 59.9(3) . . . . ?
C12 N8 B4 N12 -119.5(3) . . . . ?
N7 N8 B4 N12 61.4(4) . . . . ?
C12 N8 B4 N10 119.9(3) . . . . ?
N7 N8 B4 N10 -59.2(4) . . . . ?
C58 C53 C54 C55 -52.4(11) . . . . ?
C53 C54 C55 C56 59.4(11) . . . . ?
C53 C54 C55 C59 179.5(9) . . . . ?
C54 C55 C56 C57 -57.3(11) . . . . ?
C59 C55 C56 C57 179.8(8) . . . . ?
C55 C56 C57 C58 54.2(10) . . . . ?
C54 C53 C58 C57 50.0(11) . . . . ?
C56 C57 C58 C53 -55.3(10) . . . . ?
